data_4131045
loop_
_publ_author_name
'Staudaher, Nicholas D.'
'Arif, Atta M.'
'Louie, Janis'

_publ_section_title
;
 Synergy between Experimental and Computational Chemistry Reveals the
 Mechanism of Decomposition of Nickel-Ketene Complexes.
;
_journal_issue 42
_journal_name_full 'Journal of the American Chemical Society'
_journal_page_first 14083
_journal_page_last 14091
_journal_paper_doi 10.1021/jacs.6b08897
_journal_volume 138
_journal_year 2016
_chemical_formula_moiety 'C47 H44 O P2 Fe Ni, 1.5(C6 H6)'
_chemical_formula_sum 'C56 H53 Fe Ni O P2'
_chemical_formula_weight 918.48
_chemical_name_common jl072
_space_group_crystal_system monoclinic
_space_group_IT_number 14
_space_group_name_Hall '-P 2ybc'
_space_group_name_H-M_alt 'P 1 21/c 1'
_atom_sites_solution_hydrogens geom
_cell_angle_alpha 90
_cell_angle_beta 93.8920(10)
_cell_angle_gamma 90
_cell_formula_units_Z 4
_cell_length_a 15.7448(5)
_cell_length_b 16.7714(5)
_cell_length_c 17.6503(5)
_cell_measurement_reflns_used 9103
_cell_measurement_temperature 150(1)
_cell_measurement_theta_max 27.9025
_cell_measurement_theta_min 2.4272
_cell_volume 4650.0(2)
_computing_cell_refinement 'SAINT V8.34A (Bruker AXS Inc., 2013)'
_computing_data_collection 'Bruker Instrument Service 2014.9.0.0 (Bruker AXS Inc.)'
_computing_data_reduction 'SAINT V8.34A (Bruker AXS Inc., 2013)'
_computing_molecular_graphics 'ORTEP-3 (L. J. Farrugia, J. Appl. Cryst. (2012),45, 849-854.)'
_computing_publication_material 'APEX2 v2014.9-0 (Bruker AXS Inc.)'
_computing_structure_refinement 'SHELXL-2014/6 (Sheldrick, 2014)'
_computing_structure_solution 'SHELXT-2014/9 (Sheldrick, 2014)'
_diffrn_ambient_temperature 150(1)
_diffrn_detector_area_resol_mean 8.3333
_diffrn_measured_fraction_theta_full 1.000
_diffrn_measured_fraction_theta_max 1.000
_diffrn_measurement_device_type 'Bruker Kappa APEX II CCD'
_diffrn_measurement_method '\f and \w scans'
_diffrn_radiation_monochromator graphite
_diffrn_radiation_type 'Mo K\a'
_diffrn_radiation_wavelength 0.71073
_diffrn_reflns_av_R_equivalents 0.0348
_diffrn_reflns_av_unetI/netI 0.0218
_diffrn_reflns_limit_h_max 20
_diffrn_reflns_limit_h_min -20
_diffrn_reflns_limit_k_max 22
_diffrn_reflns_limit_k_min -22
_diffrn_reflns_limit_l_max 18
_diffrn_reflns_limit_l_min -23
_diffrn_reflns_number 132703
_diffrn_reflns_theta_full 27.88
_diffrn_reflns_theta_max 27.88
_diffrn_reflns_theta_min 2.07
_diffrn_source 'fine-focus tube'
_diffrn_source_type 'Siemans KFFMO2K-90'
_exptl_absorpt_coefficient_mu 0.825
_exptl_absorpt_correction_T_max 0.85
_exptl_absorpt_correction_T_min 0.77
_exptl_absorpt_correction_type multi-scan
_exptl_absorpt_process_details
;
Sheldrick, G. M. (2014). SADABS V2014/4 BRUKER AXS Inc. Madison WI 53711 USA
;
_exptl_crystal_colour 'clear intense orange'
_exptl_crystal_density_diffrn 1.312
_exptl_crystal_density_method 'not measured'
_exptl_crystal_description prism
_exptl_crystal_F_000 1924
_exptl_crystal_size_max 0.392
_exptl_crystal_size_mid 0.392
_exptl_crystal_size_min 0.210
_refine_diff_density_max 0.706
_refine_diff_density_min -0.550
_refine_ls_extinction_method none
_refine_ls_goodness_of_fit_ref 1.038
_refine_ls_hydrogen_treatment constr
_refine_ls_matrix_type full
_refine_ls_number_parameters 541
_refine_ls_number_reflns 11079
_refine_ls_number_restraints 0
_refine_ls_restrained_S_all 1.038
_refine_ls_R_factor_all 0.0495
_refine_ls_R_factor_gt 0.0370
_refine_ls_shift/su_max 0.002
_refine_ls_shift/su_mean 0.000
_refine_ls_structure_factor_coef Fsqd
_refine_ls_weighting_details 'w=1/[\s^2^(Fo^2^)+(0.0481P)^2^+4.3928P] where P=(Fo^2^+2Fc^2^)/3'
_refine_ls_weighting_scheme calc
_refine_ls_wR_factor_gt 0.0938
_refine_ls_wR_factor_ref 0.1022
_reflns_number_gt 9111
_reflns_number_total 11079
_reflns_threshold_expression 'I > 2\s(I)'
_cod_data_source_file ja6b08897_si_007.cif
_cod_data_source_block I
_cod_database_code 4131045

loop_
_space_group_symop_operation_xyz
'x, y, z'
'-x, y+1/2, -z+1/2'
'-x, -y, -z'
'x, -y-1/2, z-1/2'

loop_
_atom_site_type_symbol
_atom_site_label
_atom_site_fract_x
_atom_site_fract_y
_atom_site_fract_z
_atom_site_U_iso_or_equiv
_atom_site_adp_type
_atom_site_calc_flag
_atom_site_refinement_flags_adp
_atom_site_refinement_flags_posn
_atom_site_occupancy
Ni Ni1 0.31548(2) 0.64114(2) 0.64290(2) 0.01963(7) Uani d . . 1
Fe Fe1 0.31436(2) 0.78940(2) 0.45494(2) 0.02418(8) Uani d . . 1
P P1 0.20755(3) 0.66057(3) 0.56311(3) 0.02098(10) Uani d . . 1
P P2 0.40760(3) 0.73866(3) 0.62355(3) 0.01946(10) Uani d . . 1
O O1 0.36433(8) 0.59103(8) 0.72998(7) 0.0256(3) Uani d . . 1
C C1 0.29419(12) 0.55571(11) 0.70771(10) 0.0221(4) Uani d . . 1
C C2 0.24615(12) 0.49731(11) 0.73556(11) 0.0238(4) Uani d . . 1
C C3 0.17030(13) 0.46510(12) 0.68908(12) 0.0296(4) Uani d . . 1
H H3A 0.1626 0.4963 0.6415 0.036 Uiso calc U R 1
H H3B 0.1189 0.4731 0.7176 0.036 Uiso calc U R 1
C C4 0.17696(16) 0.37612(13) 0.66870(13) 0.0380(5) Uani d . . 1
H H4 0.1791 0.3448 0.717 0.046 Uiso calc U R 1
C C5 0.2568(2) 0.35799(16) 0.62918(17) 0.0529(7) Uani d . . 1
H H5A 0.2567 0.3017 0.6141 0.079 Uiso calc U R 1
H H5B 0.3068 0.3688 0.6638 0.079 Uiso calc U R 1
H H5C 0.2588 0.3917 0.584 0.079 Uiso calc U R 1
C C6 0.0981(2) 0.35033(18) 0.6203(2) 0.0722(10) Uani d . . 1
H H6A 0.0952 0.3796 0.5721 0.108 Uiso calc U R 1
H H6B 0.0472 0.3618 0.6474 0.108 Uiso calc U R 1
H H6C 0.1011 0.293 0.6102 0.108 Uiso calc U R 1
C C7 0.26804(12) 0.46506(11) 0.81229(10) 0.0226(4) Uani d . . 1
C C8 0.34948(13) 0.47291(11) 0.84812(11) 0.0250(4) Uani d . . 1
H H8 0.3935 0.4958 0.8209 0.03 Uiso calc U R 1
C C9 0.36780(14) 0.44814(12) 0.92254(11) 0.0288(4) Uani d . . 1
H H9 0.4239 0.4546 0.945 0.035 Uiso calc U R 1
C C10 0.30613(15) 0.41414(13) 0.96480(12) 0.0327(5) Uani d . . 1
C C11 0.22570(15) 0.40448(13) 0.92926(12) 0.0340(5) Uani d . . 1
H H11 0.1823 0.3807 0.9566 0.041 Uiso calc U R 1
C C12 0.20661(14) 0.42869(12) 0.85469(12) 0.0299(4) Uani d . . 1
H H12 0.1508 0.4204 0.832 0.036 Uiso calc U R 1
C C13 0.32747(19) 0.38791(18) 1.04571(13) 0.0488(6) Uani d . . 1
H H13A 0.2818 0.3538 1.0624 0.073 Uiso calc U R 1
H H13B 0.3334 0.4349 1.0787 0.073 Uiso calc U R 1
H H13C 0.3811 0.358 1.0486 0.073 Uiso calc U R 1
C C14 0.18053(13) 0.57722(12) 0.49946(11) 0.0263(4) Uani d . . 1
C C15 0.24596(14) 0.52903(12) 0.47834(12) 0.0304(4) Uani d . . 1
H H15 0.3023 0.5382 0.4992 0.037 Uiso calc U R 1
C C16 0.23041(16) 0.46724(13) 0.42692(13) 0.0379(5) Uani d . . 1
H H16 0.276 0.4347 0.4126 0.045 Uiso calc U R 1
C C17 0.14896(18) 0.45309(16) 0.39671(14) 0.0462(6) Uani d . . 1
H H17 0.1383 0.4111 0.3612 0.055 Uiso calc U R 1
C C18 0.08348(19) 0.4997(2) 0.41789(18) 0.0626(9) Uani d . . 1
H H18 0.0272 0.4895 0.3974 0.075 Uiso calc U R 1
C C19 0.09858(16) 0.56203(18) 0.46936(16) 0.0509(7) Uani d . . 1
H H19 0.0526 0.5941 0.4838 0.061 Uiso calc U R 1
C C20 0.10965(12) 0.68509(12) 0.60902(12) 0.0260(4) Uani d . . 1
C C21 0.10262(14) 0.66494(14) 0.68437(12) 0.0343(5) Uani d . . 1
H H21 0.1471 0.6358 0.7109 0.041 Uiso calc U R 1
C C22 0.03139(17) 0.68679(19) 0.72166(15) 0.0494(6) Uani d . . 1
H H22 0.0276 0.6733 0.7736 0.059 Uiso calc U R 1
C C23 -0.03394(16) 0.72811(17) 0.68338(17) 0.0506(7) Uani d . . 1
H H23 -0.0827 0.7431 0.7089 0.061 Uiso calc U R 1
C C24 -0.02829(16) 0.74754(16) 0.60818(18) 0.0492(7) Uani d . . 1
H H24 -0.0736 0.7755 0.5817 0.059 Uiso calc U R 1
C C25 0.04309(14) 0.72654(15) 0.57084(15) 0.0400(5) Uani d . . 1
H H25 0.0466 0.7405 0.519 0.048 Uiso calc U R 1
C C26 0.51873(12) 0.72260(11) 0.65689(10) 0.0210(4) Uani d . . 1
C C27 0.58628(13) 0.74226(12) 0.61382(11) 0.0272(4) Uani d . . 1
H H27 0.5752 0.7643 0.5645 0.033 Uiso calc U R 1
C C28 0.66962(14) 0.73017(13) 0.64187(13) 0.0330(5) Uani d . . 1
H H28 0.7153 0.7436 0.6117 0.04 Uiso calc U R 1
C C29 0.68627(14) 0.69865(14) 0.71354(14) 0.0361(5) Uani d . . 1
H H29 0.7434 0.6909 0.7331 0.043 Uiso calc U R 1
C C30 0.61977(15) 0.67834(14) 0.75683(12) 0.0363(5) Uani d . . 1
H H30 0.6314 0.6563 0.806 0.044 Uiso calc U R 1
C C31 0.53634(13) 0.68991(13) 0.72914(11) 0.0278(4) Uani d . . 1
H H31 0.4909 0.6756 0.7593 0.033 Uiso calc U R 1
C C32 0.38432(12) 0.82898(11) 0.67617(10) 0.0232(4) Uani d . . 1
C C33 0.30867(13) 0.83370(13) 0.71235(12) 0.0302(4) Uani d . . 1
H H33 0.2683 0.7916 0.7069 0.036 Uiso calc U R 1
C C34 0.29192(16) 0.89975(15) 0.75636(14) 0.0398(5) Uani d . . 1
H H34 0.2404 0.9025 0.7814 0.048 Uiso calc U R 1
C C35 0.34988(17) 0.96140(15) 0.76386(15) 0.0428(6) Uani d . . 1
H H35 0.3377 1.0069 0.7933 0.051 Uiso calc U R 1
C C36 0.42541(16) 0.95735(14) 0.72881(14) 0.0410(5) Uani d . . 1
H H36 0.4654 0.9998 0.7343 0.049 Uiso calc U R 1
C C37 0.44286(14) 0.89098(13) 0.68535(12) 0.0314(4) Uani d . . 1
H H37 0.4952 0.8879 0.6617 0.038 Uiso calc U R 1
C C38 0.20825(12) 0.74222(12) 0.49544(11) 0.0250(4) Uani d . . 1
C C39 0.20298(14) 0.73813(15) 0.41396(12) 0.0349(5) Uani d . . 1
H H39 0.1975 0.6883 0.3828 0.042 Uiso calc U R 1
C C40 0.20890(14) 0.81674(16) 0.38540(13) 0.0411(6) Uani d . . 1
H H40 0.2088 0.8318 0.3306 0.049 Uiso calc U R 1
C C41 0.21670(14) 0.87055(15) 0.44790(15) 0.0393(5) Uani d . . 1
H H41 0.2227 0.9298 0.4447 0.047 Uiso calc U R 1
C C42 0.21600(13) 0.82484(12) 0.51568(13) 0.0296(4) Uani d . . 1
H H42 0.221 0.8466 0.5686 0.036 Uiso calc U R 1
C C43 0.41667(11) 0.76792(11) 0.52672(10) 0.0205(4) Uani d . . 1
C C44 0.41190(12) 0.71026(12) 0.46616(11) 0.0251(4) Uani d . . 1
H H44 0.4064 0.6512 0.4721 0.03 Uiso calc U R 1
C C45 0.41602(13) 0.75180(14) 0.39650(11) 0.0305(4) Uani d . . 1
H H45 0.4124 0.7272 0.3448 0.037 Uiso calc U R 1
C C46 0.42263(13) 0.83430(13) 0.41246(11) 0.0306(4) Uani d . . 1
H H46 0.4247 0.8778 0.3739 0.037 Uiso calc U R 1
C C47 0.42339(13) 0.84526(12) 0.49267(11) 0.0261(4) Uani d . . 1
H H47 0.4276 0.8974 0.5202 0.031 Uiso calc U R 1
C C48 0.03811(19) 0.11357(17) 0.59295(16) 0.0898(13) Uani d . G 1
H H48 0.0169 0.1611 0.5692 0.108 Uiso calc U R 1
C C49 0.11630(18) 0.11405(15) 0.63455(18) 0.0846(11) Uani d . G 1
H H49 0.1486 0.1619 0.6392 0.101 Uiso calc U R 1
C C50 0.14730(16) 0.04456(19) 0.66929(18) 0.1079(16) Uani d . G 1
H H50 0.2007 0.0449 0.6977 0.129 Uiso calc U R 1
C C51 0.1001(2) -0.02542(16) 0.6624(2) 0.1198(19) Uani d . G 1
H H51 0.1213 -0.0729 0.6862 0.144 Uiso calc U R 1
C C52 0.02191(19) -0.02591(17) 0.6208(3) 0.159(3) Uani d . G 1
H H52 -0.0103 -0.0737 0.6161 0.191 Uiso calc U R 1
C C53 -0.00909(16) 0.0436(2) 0.5861(2) 0.133(2) Uani d . G 1
H H53 -0.0625 0.0433 0.5577 0.16 Uiso calc U R 1
C C54 0.55596(19) 0.56342(18) 0.49866(18) 0.0567(8) Uani d . . 1
H H54 0.5944 0.607 0.4978 0.068 Uiso calc U R 1
C C55 0.5318(2) 0.52290(18) 0.43221(18) 0.0568(8) Uani d . . 1
H H55 0.5536 0.5386 0.3856 0.068 Uiso calc U R 1
C C56 0.4761(2) 0.45989(17) 0.43403(18) 0.0572(8) Uani d . . 1
H H56 0.4596 0.4322 0.3885 0.069 Uiso calc U R 1

loop_
_atom_site_aniso_label
_atom_site_aniso_U_11
_atom_site_aniso_U_22
_atom_site_aniso_U_33
_atom_site_aniso_U_12
_atom_site_aniso_U_13
_atom_site_aniso_U_23
Ni1 0.02175(12) 0.01943(12) 0.01717(11) -0.00167(9) -0.00255(9) 0.00308(8)
Fe1 0.02532(14) 0.02846(15) 0.01840(13) 0.00361(11) -0.00122(10) 0.00717(10)
P1 0.0206(2) 0.0224(2) 0.0196(2) 0.00153(18) -0.00191(17) 0.00122(17)
P2 0.0221(2) 0.0198(2) 0.0163(2) -0.00068(17) -0.00064(17) 0.00259(17)
O1 0.0263(7) 0.0277(7) 0.0217(6) -0.0070(5) -0.0056(5) 0.0083(5)
C1 0.0255(9) 0.0218(9) 0.0184(8) -0.0003(7) -0.0029(7) 0.0008(7)
C2 0.0268(9) 0.0219(9) 0.0222(9) -0.0028(7) -0.0028(7) 0.0028(7)
C3 0.0304(10) 0.0284(10) 0.0290(10) -0.0063(8) -0.0052(8) 0.0052(8)
C4 0.0495(14) 0.0275(11) 0.0353(12) -0.0098(10) -0.0108(10) 0.0028(9)
C5 0.076(2) 0.0349(13) 0.0484(15) 0.0043(13) 0.0062(14) -0.0016(11)
C6 0.076(2) 0.0434(16) 0.091(3) -0.0176(15) -0.0384(19) -0.0081(16)
C7 0.0276(9) 0.0183(8) 0.0218(9) -0.0006(7) 0.0014(7) 0.0009(7)
C8 0.0284(10) 0.0233(9) 0.0236(9) 0.0005(7) 0.0031(8) 0.0040(7)
C9 0.0324(10) 0.0289(10) 0.0246(10) 0.0029(8) -0.0018(8) 0.0040(8)
C10 0.0460(13) 0.0297(11) 0.0227(9) 0.0018(9) 0.0046(9) 0.0046(8)
C11 0.0432(12) 0.0307(11) 0.0294(10) -0.0078(9) 0.0114(9) 0.0034(8)
C12 0.0318(11) 0.0285(10) 0.0297(10) -0.0064(8) 0.0033(8) 0.0010(8)
C13 0.0594(16) 0.0607(17) 0.0265(11) 0.0002(13) 0.0047(11) 0.0135(11)
C14 0.0298(10) 0.0277(10) 0.0209(9) -0.0004(8) -0.0029(7) -0.0004(7)
C15 0.0323(11) 0.0250(10) 0.0337(11) -0.0017(8) 0.0001(9) -0.0008(8)
C16 0.0493(14) 0.0283(11) 0.0367(12) -0.0002(10) 0.0072(10) -0.0049(9)
C17 0.0597(16) 0.0414(13) 0.0367(13) -0.0077(12) -0.0030(11) -0.0148(10)
C18 0.0432(15) 0.075(2) 0.0672(19) -0.0043(14) -0.0176(14) -0.0343(17)
C19 0.0302(12) 0.0634(17) 0.0571(16) 0.0044(11) -0.0116(11) -0.0284(14)
C20 0.0242(9) 0.0233(9) 0.0304(10) 0.0007(7) 0.0009(8) -0.0005(8)
C21 0.0314(11) 0.0422(12) 0.0293(10) 0.0041(9) 0.0023(9) -0.0025(9)
C22 0.0413(14) 0.0709(19) 0.0373(13) 0.0040(13) 0.0123(11) -0.0088(13)
C23 0.0340(13) 0.0560(16) 0.0639(18) 0.0060(12) 0.0171(12) -0.0132(14)
C24 0.0298(12) 0.0443(14) 0.0739(19) 0.0124(10) 0.0072(12) 0.0070(13)
C25 0.0281(11) 0.0452(13) 0.0467(13) 0.0084(10) 0.0028(10) 0.0124(11)
C26 0.0257(9) 0.0181(8) 0.0187(8) -0.0001(7) -0.0030(7) -0.0012(7)
C27 0.0280(10) 0.0279(10) 0.0254(9) -0.0013(8) -0.0005(8) 0.0063(8)
C28 0.0254(10) 0.0327(11) 0.0409(12) -0.0017(8) 0.0017(9) 0.0051(9)
C29 0.0270(10) 0.0360(12) 0.0434(12) 0.0003(9) -0.0118(9) 0.0029(10)
C30 0.0399(12) 0.0406(12) 0.0266(10) -0.0005(10) -0.0115(9) 0.0072(9)
C31 0.0314(10) 0.0323(10) 0.0195(9) -0.0009(8) -0.0011(8) 0.0019(8)
C32 0.0288(10) 0.0226(9) 0.0183(8) 0.0012(7) 0.0017(7) 0.0012(7)
C33 0.0286(10) 0.0294(10) 0.0329(11) -0.0001(8) 0.0060(8) 0.0024(8)
C34 0.0400(13) 0.0401(13) 0.0412(13) 0.0059(10) 0.0162(10) -0.0014(10)
C35 0.0518(15) 0.0347(12) 0.0432(13) 0.0032(11) 0.0135(11) -0.0113(10)
C36 0.0455(13) 0.0312(11) 0.0474(14) -0.0063(10) 0.0112(11) -0.0122(10)
C37 0.0325(11) 0.0286(10) 0.0340(11) -0.0034(8) 0.0079(9) -0.0047(9)
C38 0.0214(9) 0.0298(10) 0.0233(9) 0.0035(7) -0.0024(7) 0.0055(8)
C39 0.0312(11) 0.0484(13) 0.0237(10) -0.0012(10) -0.0081(8) 0.0055(9)
C40 0.0282(11) 0.0606(16) 0.0331(11) 0.0027(10) -0.0083(9) 0.0247(11)
C41 0.0292(11) 0.0365(12) 0.0519(14) 0.0087(9) 0.0013(10) 0.0221(11)
C42 0.0257(10) 0.0274(10) 0.0360(11) 0.0059(8) 0.0034(8) 0.0075(9)
C43 0.0207(8) 0.0235(9) 0.0172(8) 0.0018(7) -0.0002(7) 0.0045(7)
C44 0.0239(9) 0.0283(10) 0.0229(9) 0.0042(7) 0.0000(7) 0.0022(7)
C45 0.0301(10) 0.0420(12) 0.0194(9) 0.0048(9) 0.0021(8) 0.0029(8)
C46 0.0309(10) 0.0375(11) 0.0236(9) 0.0033(9) 0.0028(8) 0.0107(8)
C47 0.0279(10) 0.0263(10) 0.0240(9) -0.0002(8) 0.0019(8) 0.0070(8)
C48 0.110(3) 0.089(3) 0.071(2) 0.039(3) 0.003(2) 0.002(2)
C49 0.075(3) 0.087(3) 0.093(3) 0.016(2) 0.015(2) 0.019(2)
C50 0.083(3) 0.102(4) 0.135(4) 0.000(3) -0.021(3) 0.035(3)
C51 0.078(3) 0.111(4) 0.169(5) 0.016(3) 0.001(3) 0.045(4)
C52 0.065(3) 0.093(4) 0.320(10) -0.005(3) 0.015(4) -0.014(5)
C53 0.078(3) 0.119(4) 0.195(6) 0.032(3) -0.042(3) -0.058(4)
C54 0.0513(16) 0.0459(15) 0.069(2) 0.0176(12) -0.0211(14) -0.0166(14)
C55 0.0607(18) 0.0530(17) 0.0549(16) 0.0272(14) -0.0092(14) -0.0139(13)
C56 0.0646(18) 0.0447(15) 0.0582(17) 0.0260(14) -0.0269(14) -0.0245(13)

loop_
_atom_type_symbol
_atom_type_description
_atom_type_scat_dispersion_real
_atom_type_scat_dispersion_imag
_atom_type_scat_source
C C 0.0033 0.0016 'International Tables Vol C Tables 4.2.6.8 and 6.1.1.4'
H H 0.0000 0.0000 'International Tables Vol C Tables 4.2.6.8 and 6.1.1.4'
O O 0.0106 0.0060 'International Tables Vol C Tables 4.2.6.8 and 6.1.1.4'
P P 0.1023 0.0942 'International Tables Vol C Tables 4.2.6.8 and 6.1.1.4'
Fe Fe 0.3463 0.8444 'International Tables Vol C Tables 4.2.6.8 and 6.1.1.4'
Ni Ni 0.3393 1.1124 'International Tables Vol C Tables 4.2.6.8 and 6.1.1.4'

loop_
_geom_angle_atom_site_label_1
_geom_angle_atom_site_label_2
_geom_angle_atom_site_label_3
_geom_angle_site_symmetry_1
_geom_angle_site_symmetry_3
_geom_angle
O1 Ni1 C1 . . 40.28(7)
O1 Ni1 P1 . . 150.00(4)
C1 Ni1 P1 . . 110.35(6)
O1 Ni1 P2 . . 102.71(4)
C1 Ni1 P2 . . 143.00(6)
P1 Ni1 P2 . . 106.34(2)
C43 Fe1 C38 . . 110.64(7)
C43 Fe1 C47 . . 41.64(7)
C38 Fe1 C47 . . 139.98(8)
C43 Fe1 C44 . . 41.73(8)
C38 Fe1 C44 . . 110.33(8)
C47 Fe1 C44 . . 69.64(8)
C43 Fe1 C42 . . 109.05(8)
C38 Fe1 C42 . . 41.44(8)
C47 Fe1 C42 . . 110.50(9)
C44 Fe1 C42 . . 137.64(8)
C43 Fe1 C39 . . 141.19(8)
C38 Fe1 C39 . . 41.41(8)
C47 Fe1 C39 . . 177.16(9)
C44 Fe1 C39 . . 112.66(9)
C42 Fe1 C39 . . 69.08(9)
C43 Fe1 C40 . . 176.82(10)
C38 Fe1 C40 . . 69.15(8)
C47 Fe1 C40 . . 136.63(9)
C44 Fe1 C40 . . 141.45(10)
C42 Fe1 C40 . . 68.58(9)
C39 Fe1 C40 . . 40.54(10)
C43 Fe1 C41 . . 136.18(10)
C38 Fe1 C41 . . 69.34(8)
C47 Fe1 C41 . . 109.13(9)
C44 Fe1 C41 . . 177.80(9)
C42 Fe1 C41 . . 40.76(9)
C39 Fe1 C41 . . 68.63(10)
C40 Fe1 C41 . . 40.66(11)
C43 Fe1 C46 . . 69.29(8)
C38 Fe1 C46 . . 178.41(9)
C47 Fe1 C46 . . 40.94(8)
C44 Fe1 C46 . . 68.50(8)
C42 Fe1 C46 . . 140.14(9)
C39 Fe1 C46 . . 137.76(9)
C40 Fe1 C46 . . 111.02(9)
C41 Fe1 C46 . . 111.87(9)
C43 Fe1 C45 . . 69.19(8)
C38 Fe1 C45 . . 138.19(9)
C47 Fe1 C45 . . 68.71(9)
C44 Fe1 C45 . . 40.57(8)
C42 Fe1 C45 . . 178.12(8)
C39 Fe1 C45 . . 111.81(9)
C40 Fe1 C45 . . 113.20(9)
C41 Fe1 C45 . . 141.01(9)
C46 Fe1 C45 . . 40.23(9)
C38 P1 C14 . . 100.60(9)
C38 P1 C20 . . 99.44(9)
C14 P1 C20 . . 105.99(9)
C38 P1 Ni1 . . 120.21(7)
C14 P1 Ni1 . . 115.24(7)
C20 P1 Ni1 . . 113.17(7)
C43 P2 C32 . . 106.82(9)
C43 P2 C26 . . 102.17(9)
C32 P2 C26 . . 100.33(9)
C43 P2 Ni1 . . 116.22(6)
C32 P2 Ni1 . . 112.06(7)
C26 P2 Ni1 . . 117.49(6)
C1 O1 Ni1 . . 70.15(10)
O1 C1 C2 . . 135.30(17)
O1 C1 Ni1 . . 69.57(10)
C2 C1 Ni1 . . 154.53(15)
C1 C2 C7 . . 119.85(17)
C1 C2 C3 . . 120.40(17)
C7 C2 C3 . . 119.75(17)
C2 C3 C4 . . 114.30(18)
C2 C3 H3A . . 108.7
C4 C3 H3A . . 108.7
C2 C3 H3B . . 108.7
C4 C3 H3B . . 108.7
H3A C3 H3B . . 107.6
C5 C4 C6 . . 110.9(2)
C5 C4 C3 . . 112.0(2)
C6 C4 C3 . . 109.9(2)
C5 C4 H4 . . 107.9
C6 C4 H4 . . 107.9
C3 C4 H4 . . 107.9
C4 C5 H5A . . 109.5
C4 C5 H5B . . 109.5
H5A C5 H5B . . 109.5
C4 C5 H5C . . 109.5
H5A C5 H5C . . 109.5
H5B C5 H5C . . 109.5
C4 C6 H6A . . 109.5
C4 C6 H6B . . 109.5
H6A C6 H6B . . 109.5
C4 C6 H6C . . 109.5
H6A C6 H6C . . 109.5
H6B C6 H6C . . 109.5
C8 C7 C12 . . 116.40(18)
C8 C7 C2 . . 122.03(17)
C12 C7 C2 . . 121.48(18)
C9 C8 C7 . . 121.68(19)
C9 C8 H8 . . 119.2
C7 C8 H8 . . 119.2
C10 C9 C8 . . 121.6(2)
C10 C9 H9 . . 119.2
C8 C9 H9 . . 119.2
C11 C10 C9 . . 117.19(19)
C11 C10 C13 . . 122.2(2)
C9 C10 C13 . . 120.6(2)
C10 C11 C12 . . 121.8(2)
C10 C11 H11 . . 119.1
C12 C11 H11 . . 119.1
C11 C12 C7 . . 121.3(2)
C11 C12 H12 . . 119.3
C7 C12 H12 . . 119.3
C10 C13 H13A . . 109.5
C10 C13 H13B . . 109.5
H13A C13 H13B . . 109.5
C10 C13 H13C . . 109.5
H13A C13 H13C . . 109.5
H13B C13 H13C . . 109.5
C15 C14 C19 . . 118.8(2)
C15 C14 P1 . . 117.88(15)
C19 C14 P1 . . 123.30(17)
C14 C15 C16 . . 120.8(2)
C14 C15 H15 . . 119.6
C16 C15 H15 . . 119.6
C17 C16 C15 . . 120.0(2)
C17 C16 H16 . . 120.0
C15 C16 H16 . . 120.0
C18 C17 C16 . . 119.8(2)
C18 C17 H17 . . 120.1
C16 C17 H17 . . 120.1
C17 C18 C19 . . 120.6(2)
C17 C18 H18 . . 119.7
C19 C18 H18 . . 119.7
C14 C19 C18 . . 120.1(2)
C14 C19 H19 . . 120.0
C18 C19 H19 . . 120.0
C21 C20 C25 . . 118.7(2)
C21 C20 P1 . . 119.58(16)
C25 C20 P1 . . 121.66(17)
C20 C21 C22 . . 120.7(2)
C20 C21 H21 . . 119.6
C22 C21 H21 . . 119.6
C23 C22 C21 . . 120.0(2)
C23 C22 H22 . . 120.0
C21 C22 H22 . . 120.0
C24 C23 C22 . . 119.8(2)
C24 C23 H23 . . 120.1
C22 C23 H23 . . 120.1
C23 C24 C25 . . 120.4(2)
C23 C24 H24 . . 119.8
C25 C24 H24 . . 119.8
C24 C25 C20 . . 120.3(2)
C24 C25 H25 . . 119.9
C20 C25 H25 . . 119.9
C27 C26 C31 . . 118.72(18)
C27 C26 P2 . . 122.75(14)
C31 C26 P2 . . 118.53(15)
C28 C27 C26 . . 120.78(19)
C28 C27 H27 . . 119.6
C26 C27 H27 . . 119.6
C29 C28 C27 . . 120.0(2)
C29 C28 H28 . . 120.0
C27 C28 H28 . . 120.0
C28 C29 C30 . . 119.9(2)
C28 C29 H29 . . 120.1
C30 C29 H29 . . 120.1
C29 C30 C31 . . 120.5(2)
C29 C30 H30 . . 119.8
C31 C30 H30 . . 119.8
C30 C31 C26 . . 120.1(2)
C30 C31 H31 . . 119.9
C26 C31 H31 . . 119.9
C33 C32 C37 . . 119.00(18)
C33 C32 P2 . . 119.22(15)
C37 C32 P2 . . 121.63(15)
C34 C33 C32 . . 120.2(2)
C34 C33 H33 . . 119.9
C32 C33 H33 . . 119.9
C35 C34 C33 . . 120.1(2)
C35 C34 H34 . . 119.9
C33 C34 H34 . . 119.9
C36 C35 C34 . . 120.3(2)
C36 C35 H35 . . 119.8
C34 C35 H35 . . 119.8
C35 C36 C37 . . 119.7(2)
C35 C36 H36 . . 120.1
C37 C36 H36 . . 120.1
C36 C37 C32 . . 120.6(2)
C36 C37 H37 . . 119.7
C32 C37 H37 . . 119.7
C42 C38 C39 . . 107.08(18)
C42 C38 P1 . . 124.64(15)
C39 C38 P1 . . 128.27(17)
C42 C38 Fe1 . . 69.62(12)
C39 C38 Fe1 . . 69.99(12)
P1 C38 Fe1 . . 124.69(10)
C40 C39 C38 . . 108.1(2)
C40 C39 Fe1 . . 70.02(13)
C38 C39 Fe1 . . 68.60(12)
C40 C39 H39 . . 125.9
C38 C39 H39 . . 125.9
Fe1 C39 H39 . . 125.9
C39 C40 C41 . . 108.57(19)
C39 C40 Fe1 . . 69.44(12)
C41 C40 Fe1 . . 69.75(12)
C39 C40 H40 . . 125.7
C41 C40 H40 . . 125.7
Fe1 C40 H40 . . 125.7
C42 C41 C40 . . 107.8(2)
C42 C41 Fe1 . . 68.89(12)
C40 C41 Fe1 . . 69.59(13)
C42 C41 H41 . . 126.1
C40 C41 H41 . . 126.1
Fe1 C41 H41 . . 126.1
C41 C42 C38 . . 108.5(2)
C41 C42 Fe1 . . 70.36(13)
C38 C42 Fe1 . . 68.95(12)
C41 C42 H42 . . 125.8
C38 C42 H42 . . 125.8
Fe1 C42 H42 . . 125.8
C47 C43 C44 . . 107.31(16)
C47 C43 P2 . . 131.21(15)
C44 C43 P2 . . 121.35(14)
C47 C43 Fe1 . . 69.73(11)
C44 C43 Fe1 . . 69.74(10)
P2 C43 Fe1 . . 122.46(10)
C45 C44 C43 . . 108.09(18)
C45 C44 Fe1 . . 70.92(12)
C43 C44 Fe1 . . 68.54(10)
C45 C44 H44 . . 126.0
C43 C44 H44 . . 126.0
Fe1 C44 H44 . . 126.0
C46 C45 C44 . . 108.36(18)
C46 C45 Fe1 . . 69.53(12)
C44 C45 Fe1 . . 68.51(11)
C46 C45 H45 . . 125.8
C44 C45 H45 . . 125.8
Fe1 C45 H45 . . 125.8
C45 C46 C47 . . 108.62(17)
C45 C46 Fe1 . . 70.24(12)
C47 C46 Fe1 . . 68.64(11)
C45 C46 H46 . . 125.7
C47 C46 H46 . . 125.7
Fe1 C46 H46 . . 125.7
C46 C47 C43 . . 107.63(18)
C46 C47 Fe1 . . 70.42(12)
C43 C47 Fe1 . . 68.62(11)
C46 C47 H47 . . 126.2
C43 C47 H47 . . 126.2
Fe1 C47 H47 . . 126.2
C49 C48 C53 . . 120.0
C49 C48 H48 . . 120.0
C53 C48 H48 . . 120.0
C50 C49 C48 . . 120.0
C50 C49 H49 . . 120.0
C48 C49 H49 . . 120.0
C49 C50 C51 . . 120.0
C49 C50 H50 . . 120.0
C51 C50 H50 . . 120.0
C52 C51 C50 . . 120.0
C52 C51 H51 . . 120.0
C50 C51 H51 . . 120.0
C51 C52 C53 . . 120.0
C51 C52 H52 . . 120.0
C53 C52 H52 . . 120.0
C52 C53 C48 . . 120.0
C52 C53 H53 . . 120.0
C48 C53 H53 . . 120.0
C56 C54 C55 3_666 . 119.6(3)
C56 C54 H54 3_666 . 120.2
C55 C54 H54 . . 120.2
C56 C55 C54 . . 119.7(3)
C56 C55 H55 . . 120.1
C54 C55 H55 . . 120.1
C55 C56 C54 . 3_666 120.6(3)
C55 C56 H56 . . 119.7
C54 C56 H56 3_666 . 119.7

loop_
_geom_bond_atom_site_label_1
_geom_bond_atom_site_label_2
_geom_bond_site_symmetry_2
_geom_bond_distance
Ni1 O1 . 1.8708(13)
Ni1 C1 . 1.8777(19)
Ni1 P1 . 2.1568(5)
Ni1 P2 . 2.2277(5)
Fe1 C43 . 2.0132(18)
Fe1 C38 . 2.022(2)
Fe1 C47 . 2.028(2)
Fe1 C44 . 2.0293(19)
Fe1 C42 . 2.031(2)
Fe1 C39 . 2.041(2)
Fe1 C40 . 2.049(2)
Fe1 C41 . 2.051(2)
Fe1 C46 . 2.052(2)
Fe1 C45 . 2.061(2)
P1 C38 . 1.818(2)
P1 C14 . 1.826(2)
P1 C20 . 1.836(2)
P2 C43 . 1.7932(18)
P2 C32 . 1.8269(19)
P2 C26 . 1.8276(19)
O1 C1 . 1.291(2)
C1 C2 . 1.350(3)
C2 C7 . 1.477(3)
C2 C3 . 1.503(3)
C3 C4 . 1.540(3)
C3 H3A . 0.99
C3 H3B . 0.99
C4 C5 . 1.510(4)
C4 C6 . 1.522(3)
C4 H4 . 1.0
C5 H5A . 0.98
C5 H5B . 0.98
C5 H5C . 0.98
C6 H6A . 0.98
C6 H6B . 0.98
C6 H6C . 0.98
C7 C8 . 1.397(3)
C7 C12 . 1.402(3)
C8 C9 . 1.389(3)
C8 H8 . 0.95
C9 C10 . 1.387(3)
C9 H9 . 0.95
C10 C11 . 1.384(3)
C10 C13 . 1.510(3)
C11 C12 . 1.391(3)
C11 H11 . 0.95
C12 H12 . 0.95
C13 H13A . 0.98
C13 H13B . 0.98
C13 H13C . 0.98
C14 C15 . 1.380(3)
C14 C19 . 1.385(3)
C15 C16 . 1.388(3)
C15 H15 . 0.95
C16 C17 . 1.376(4)
C16 H16 . 0.95
C17 C18 . 1.366(4)
C17 H17 . 0.95
C18 C19 . 1.395(4)
C18 H18 . 0.95
C19 H19 . 0.95
C20 C21 . 1.384(3)
C20 C25 . 1.393(3)
C21 C22 . 1.388(3)
C21 H21 . 0.95
C22 C23 . 1.379(4)
C22 H22 . 0.95
C23 C24 . 1.375(4)
C23 H23 . 0.95
C24 C25 . 1.386(3)
C24 H24 . 0.95
C25 H25 . 0.95
C26 C27 . 1.388(3)
C26 C31 . 1.398(3)
C27 C28 . 1.386(3)
C27 H27 . 0.95
C28 C29 . 1.380(3)
C28 H28 . 0.95
C29 C30 . 1.380(3)
C29 H29 . 0.95
C30 C31 . 1.384(3)
C30 H30 . 0.95
C31 H31 . 0.95
C32 C33 . 1.391(3)
C32 C37 . 1.392(3)
C33 C34 . 1.388(3)
C33 H33 . 0.95
C34 C35 . 1.379(4)
C34 H34 . 0.95
C35 C36 . 1.379(3)
C35 H35 . 0.95
C36 C37 . 1.390(3)
C36 H36 . 0.95
C37 H37 . 0.95
C38 C42 . 1.434(3)
C38 C39 . 1.437(3)
C39 C40 . 1.417(3)
C39 H39 . 1.0
C40 C41 . 1.424(4)
C40 H40 . 1.0
C41 C42 . 1.422(3)
C41 H41 . 1.0
C42 H42 . 1.0
C43 C47 . 1.436(3)
C43 C44 . 1.440(3)
C44 C45 . 1.418(3)
C44 H44 . 1.0
C45 C46 . 1.414(3)
C45 H45 . 1.0
C46 C47 . 1.427(3)
C46 H46 . 1.0
C47 H47 . 1.0
C48 C49 . 1.39
C48 C53 . 1.39
C48 H48 . 0.95
C49 C50 . 1.39
C49 H49 . 0.95
C50 C51 . 1.39
C50 H50 . 0.95
C51 C52 . 1.39
C51 H51 . 0.95
C52 C53 . 1.39
C52 H52 . 0.95
C53 H53 . 0.95
C54 C56 3_666 1.379(5)
C54 C55 . 1.386(4)
C54 H54 . 0.95
C55 C56 . 1.375(5)
C55 H55 . 0.95
C56 C54 3_666 1.378(5)
C56 H56 . 0.95

loop_
_geom_torsion_atom_site_label_1
_geom_torsion_atom_site_label_2
_geom_torsion_atom_site_label_3
_geom_torsion_atom_site_label_4
_geom_torsion_site_symmetry_1
_geom_torsion_site_symmetry_4
_geom_torsion
P1 Ni1 O1 C1 . . 14.50(16)
P2 Ni1 O1 C1 . . 179.89(10)
Ni1 O1 C1 C2 . . -173.3(3)
P1 Ni1 C1 O1 . . -172.33(9)
P2 Ni1 C1 O1 . . -0.17(16)
O1 Ni1 C1 C2 . . 169.0(4)
P1 Ni1 C1 C2 . . -3.3(4)
P2 Ni1 C1 C2 . . 168.8(3)
O1 C1 C2 C7 . . 6.2(4)
Ni1 C1 C2 C7 . . -159.1(3)
O1 C1 C2 C3 . . -174.0(2)
Ni1 C1 C2 C3 . . 20.7(5)
C1 C2 C3 C4 . . 117.3(2)
C7 C2 C3 C4 . . -62.9(3)
C2 C3 C4 C5 . . -54.9(3)
C2 C3 C4 C6 . . -178.7(2)
C1 C2 C7 C8 . . -20.8(3)
C3 C2 C7 C8 . . 159.40(19)
C1 C2 C7 C12 . . 155.6(2)
C3 C2 C7 C12 . . -24.2(3)
C12 C7 C8 C9 . . -1.9(3)
C2 C7 C8 C9 . . 174.75(19)
C7 C8 C9 C10 . . 0.2(3)
C8 C9 C10 C11 . . 1.2(3)
C8 C9 C10 C13 . . -179.8(2)
C9 C10 C11 C12 . . -0.9(3)
C13 C10 C11 C12 . . -179.9(2)
C10 C11 C12 C7 . . -0.8(3)
C8 C7 C12 C11 . . 2.1(3)
C2 C7 C12 C11 . . -174.49(19)
C38 P1 C14 C15 . . 99.25(17)
C20 P1 C14 C15 . . -157.61(16)
Ni1 P1 C14 C15 . . -31.61(18)
C38 P1 C14 C19 . . -78.2(2)
C20 P1 C14 C19 . . 24.9(2)
Ni1 P1 C14 C19 . . 150.9(2)
C19 C14 C15 C16 . . 1.1(3)
P1 C14 C15 C16 . . -176.54(17)
C14 C15 C16 C17 . . -0.4(3)
C15 C16 C17 C18 . . -0.5(4)
C16 C17 C18 C19 . . 0.7(5)
C15 C14 C19 C18 . . -0.9(4)
P1 C14 C19 C18 . . 176.6(2)
C17 C18 C19 C14 . . 0.0(5)
C38 P1 C20 C21 . . -149.47(18)
C14 P1 C20 C21 . . 106.54(18)
Ni1 P1 C20 C21 . . -20.71(19)
C38 P1 C20 C25 . . 27.9(2)
C14 P1 C20 C25 . . -76.1(2)
Ni1 P1 C20 C25 . . 156.64(17)
C25 C20 C21 C22 . . -1.1(4)
P1 C20 C21 C22 . . 176.3(2)
C20 C21 C22 C23 . . 0.9(4)
C21 C22 C23 C24 . . 0.0(4)
C22 C23 C24 C25 . . -0.7(4)
C23 C24 C25 C20 . . 0.4(4)
C21 C20 C25 C24 . . 0.5(4)
P1 C20 C25 C24 . . -176.9(2)
C43 P2 C26 C27 . . 7.89(18)
C32 P2 C26 C27 . . -102.00(17)
Ni1 P2 C26 C27 . . 136.32(15)
C43 P2 C26 C31 . . -172.81(15)
C32 P2 C26 C31 . . 77.30(16)
Ni1 P2 C26 C31 . . -44.38(17)
C31 C26 C27 C28 . . -0.3(3)
P2 C26 C27 C28 . . 178.99(16)
C26 C27 C28 C29 . . -0.4(3)
C27 C28 C29 C30 . . 0.8(4)
C28 C29 C30 C31 . . -0.5(4)
C29 C30 C31 C26 . . -0.2(3)
C27 C26 C31 C30 . . 0.6(3)
P2 C26 C31 C30 . . -178.76(17)
C43 P2 C32 C33 . . 119.12(16)
C26 P2 C32 C33 . . -134.68(16)
Ni1 P2 C32 C33 . . -9.23(17)
C43 P2 C32 C37 . . -65.32(18)
C26 P2 C32 C37 . . 40.87(18)
Ni1 P2 C32 C37 . . 166.33(15)
C37 C32 C33 C34 . . 0.5(3)
P2 C32 C33 C34 . . 176.19(17)
C32 C33 C34 C35 . . 0.6(4)
C33 C34 C35 C36 . . -1.1(4)
C34 C35 C36 C37 . . 0.4(4)
C35 C36 C37 C32 . . 0.8(4)
C33 C32 C37 C36 . . -1.2(3)
P2 C32 C37 C36 . . -176.77(18)
C14 P1 C38 C42 . . 172.06(17)
C20 P1 C38 C42 . . 63.68(18)
Ni1 P1 C38 C42 . . -60.27(19)
C14 P1 C38 C39 . . -9.1(2)
C20 P1 C38 C39 . . -117.51(19)
Ni1 P1 C38 C39 . . 118.54(17)
C14 P1 C38 Fe1 . . -100.04(13)
C20 P1 C38 Fe1 . . 151.58(12)
Ni1 P1 C38 Fe1 . . 27.63(15)
C42 C38 C39 C40 . . 1.0(2)
P1 C38 C39 C40 . . -178.00(16)
Fe1 C38 C39 C40 . . -59.05(15)
C42 C38 C39 Fe1 . . 60.02(14)
P1 C38 C39 Fe1 . . -118.95(17)
C38 C39 C40 C41 . . -0.8(3)
Fe1 C39 C40 C41 . . -58.94(16)
C38 C39 C40 Fe1 . . 58.17(15)
C39 C40 C41 C42 . . 0.3(3)
Fe1 C40 C41 C42 . . -58.49(15)
C39 C40 C41 Fe1 . . 58.75(16)
C40 C41 C42 C38 . . 0.3(2)
Fe1 C41 C42 C38 . . -58.58(14)
C40 C41 C42 Fe1 . . 58.92(15)
C39 C38 C42 C41 . . -0.8(2)
P1 C38 C42 C41 . . 178.21(15)
Fe1 C38 C42 C41 . . 59.45(15)
C39 C38 C42 Fe1 . . -60.26(14)
P1 C38 C42 Fe1 . . 118.76(15)
C32 P2 C43 C47 . . 12.3(2)
C26 P2 C43 C47 . . -92.56(19)
Ni1 P2 C43 C47 . . 138.21(17)
C32 P2 C43 C44 . . -162.99(15)
C26 P2 C43 C44 . . 92.12(16)
Ni1 P2 C43 C44 . . -37.11(17)
C32 P2 C43 Fe1 . . -78.33(13)
C26 P2 C43 Fe1 . . 176.79(11)
Ni1 P2 C43 Fe1 . . 47.55(13)
C47 C43 C44 C45 . . 0.2(2)
P2 C43 C44 C45 . . 176.56(14)
Fe1 C43 C44 C45 . . 60.13(14)
C47 C43 C44 Fe1 . . -59.88(13)
P2 C43 C44 Fe1 . . 116.43(14)
C43 C44 C45 C46 . . -0.4(2)
Fe1 C44 C45 C46 . . 58.22(15)
C43 C44 C45 Fe1 . . -58.65(13)
C44 C45 C46 C47 . . 0.4(2)
Fe1 C45 C46 C47 . . 58.04(14)
C44 C45 C46 Fe1 . . -57.60(14)
C45 C46 C47 C43 . . -0.3(2)
Fe1 C46 C47 C43 . . 58.74(13)
C45 C46 C47 Fe1 . . -59.02(15)
C44 C43 C47 C46 . . 0.0(2)
P2 C43 C47 C46 . . -175.79(15)
Fe1 C43 C47 C46 . . -59.87(14)
C44 C43 C47 Fe1 . . 59.89(13)
P2 C43 C47 Fe1 . . -115.92(17)
C53 C48 C49 C50 . . 0
C48 C49 C50 C51 . . 0
C49 C50 C51 C52 . . 0
C50 C51 C52 C53 . . 0
C51 C52 C53 C48 . . 0
C49 C48 C53 C52 . . 0
C56 C54 C55 C56 3_666 . 0.0(4)
C54 C55 C56 C54 . 3_666 0.0(4)
